data_2221498
loop_
_publ_author_name
'Mizuguchi, Jin'
'Sato, Kazuyuki'

_publ_section_title
;
 A redetermination of
 2-(6-diethylamino-3-diethyliminio-3<i>H</i>-xanthen-9-yl)benzoate--ethyl
 gallate (1/1) at room temperature
;
_journal_coeditor_code SJ2586
_journal_issue 4
_journal_name_full 'Acta Crystallographica Section E'
_journal_page_first o701
_journal_page_last o702
_journal_paper_doi 10.1107/S160053680900751X
_journal_volume 65
_journal_year 2009
_chemical_formula_moiety 'C28 H30 N2 O3, C9 H10 O5'
_chemical_formula_sum 'C37 H40 N2 O8'
_chemical_formula_weight 640.71
_chemical_name_systematic
;
2-(6-diethylamino-3-diethyliminio-3<i>H</i>-xanthen-9-yl)benzoate--ethyl
gallate (1/1)
;
_space_group_IT_number 2
_symmetry_cell_setting triclinic
_symmetry_space_group_name_Hall '-P 1'
_symmetry_space_group_name_H-M 'P -1'
_cell_angle_alpha 85.805(2)
_cell_angle_beta 87.2020(10)
_cell_angle_gamma 81.9730(10)
_cell_formula_units_Z 2
_cell_length_a 11.4721(3)
_cell_length_b 11.8036(3)
_cell_length_c 12.4816(3)
_cell_measurement_reflns_used 10532
_cell_measurement_temperature 296.1
_cell_measurement_theta_max 68.5
_cell_measurement_theta_min 3.0
_cell_volume 1667.84(7)
_computing_cell_refinement 'PROCESS-AUTO (Rigaku, 1998)'
_computing_data_collection 'PROCESS-AUTO (Rigaku, 1998)'
_computing_data_reduction
;
CrystalStructure (Rigaku/MSC & Rigaku, 2006)
;
_computing_molecular_graphics 'ORTEPIII (Burnett & Johnson, 1996)'
_computing_publication_material 'CrystalStructure  (Rigaku/MSC & Rigaku, 2006)'
_computing_structure_refinement 'SHELXL97 (Sheldrick, 2008)'
_computing_structure_solution 'SIR2004 (Burla et al., 2005)'
_diffrn_measured_fraction_theta_full 0.921
_diffrn_measured_fraction_theta_max 0.921
_diffrn_measurement_device_type 'Rigaku R-AXIS RAPID'
_diffrn_measurement_method \w
_diffrn_radiation_type 'Cu K\a'
_diffrn_radiation_wavelength 1.54187
_diffrn_reflns_av_R_equivalents 0.077
_diffrn_reflns_limit_h_max 13
_diffrn_reflns_limit_h_min -13
_diffrn_reflns_limit_k_max 14
_diffrn_reflns_limit_k_min -13
_diffrn_reflns_limit_l_max 15
_diffrn_reflns_limit_l_min -14
_diffrn_reflns_number 15046
_diffrn_reflns_theta_full 68.24
_diffrn_reflns_theta_max 68.24
_exptl_absorpt_coefficient_mu 0.735
_exptl_absorpt_correction_T_max 0.863
_exptl_absorpt_correction_T_min 0.851
_exptl_absorpt_correction_type multi-scan
_exptl_absorpt_process_details '(Higashi, 1995)'
_exptl_crystal_colour red
_exptl_crystal_density_diffrn 1.276
_exptl_crystal_density_method 'not measured'
_exptl_crystal_description block
_exptl_crystal_F_000 680.00
_exptl_crystal_size_max 0.20
_exptl_crystal_size_mid 0.20
_exptl_crystal_size_min 0.20
_refine_diff_density_max 0.16
_refine_diff_density_min -0.19
_refine_ls_extinction_method none
_refine_ls_goodness_of_fit_ref 0.929
_refine_ls_hydrogen_treatment constr
_refine_ls_number_parameters 476
_refine_ls_number_reflns 5610
_refine_ls_number_restraints 31
_refine_ls_R_factor_gt 0.0498
_refine_ls_shift/su_max 0.0000
_refine_ls_structure_factor_coef Fsqd
_refine_ls_weighting_details 'w = 1/[\s^2^(Fo^2^)+(0.0812P)^2^] where P=(Fo^2^+2Fc^2^)/3'
_refine_ls_weighting_scheme calc
_refine_ls_wR_factor_ref 0.1413
_reflns_number_gt 3355
_reflns_number_total 5610
_reflns_threshold_expression F^2^>2\s(F^2^)
_cod_data_source_file sj2586.cif
_cod_data_source_block I
_cod_database_code 2221498
_cod_database_fobs_code 2221498

loop_
_symmetry_equiv_pos_site_id
_symmetry_equiv_pos_as_xyz
1 +X,+Y,+Z
2 -X,-Y,-Z

loop_
_atom_site_type_symbol
_atom_site_label
_atom_site_fract_x
_atom_site_fract_y
_atom_site_fract_z
_atom_site_U_iso_or_equiv
_atom_site_adp_type
_atom_site_calc_flag
_atom_site_refinement_flags
_atom_site_occupancy
_atom_site_disorder_assembly
_atom_site_disorder_group
O O1 0.62196(11) 0.41220(11) 0.45212(10) 0.0516(3) Uani d . 1 . .
O O2 0.57084(12) 0.69798(13) 0.66780(12) 0.0664(4) Uani d . 1 . .
O O3 0.60107(12) 0.76396(14) 0.82411(12) 0.0728(5) Uani d . 1 . .
O O4 0.21545(15) 0.78684(15) 1.01780(12) 0.0889(6) Uani d . 1 . .
H H4O 0.1650 0.8183 1.0587 0.107 Uiso calc R 1 . .
O O5 0.38741(12) 0.72981(13) 0.87434(12) 0.0768(5) Uani d . 1 . .
H H5O 0.4509 0.7531 0.8609 0.092 Uiso calc R 1 . .
O O6 0.37281(12) 0.83482(12) 0.65926(11) 0.0693(5) Uani d . 1 . .
H H6O 0.4205 0.7806 0.6808 0.083 Uiso calc R 1 . .
O O7 -0.06957(15) 1.09897(17) 0.82505(14) 0.1034(7) Uani d . 1 . .
O O8 0.01167(13) 1.10673(14) 0.66131(13) 0.0808(5) Uani d . 1 . .
N N1 0.54396(19) 0.14504(17) 0.73818(16) 0.0812(6) Uani d D 1 B .
C C1 0.58390(19) 0.24391(19) 0.70248(18) 0.0604(6) Uani d . 1 . .
C C2 0.63447(19) 0.30991(18) 0.77375(17) 0.0611(6) Uani d . 1 . .
H H2 0.6350 0.2872 0.8467 0.073 Uiso calc R 1 . .
C C3 0.68183(18) 0.40497(18) 0.73815(16) 0.0553(5) Uani d . 1 . .
H H3 0.7149 0.4456 0.7872 0.066 Uiso calc R 1 . .
C C4 0.68265(16) 0.44474(16) 0.62802(15) 0.0462(5) Uani d . 1 A .
C C5 0.62725(16) 0.38095(16) 0.55992(15) 0.0463(5) Uani d . 1 . .
C C6 0.58048(17) 0.28344(18) 0.59322(17) 0.0556(5) Uani d . 1 . .
H H6 0.5466 0.2435 0.5442 0.067 Uiso calc R 1 . .
C C7 0.67239(16) 0.50429(16) 0.40937(16) 0.0468(5) Uani d . 1 . .
C C8 0.66879(18) 0.52327(18) 0.29939(16) 0.0559(5) Uani d . 1 A .
H H8 0.6337 0.4751 0.2590 0.067 Uiso calc R 1 . .
C C9 0.7186(2) 0.6162(2) 0.24908(18) 0.0715(7) Uani d D 1 . .
C C10 0.7693(2) 0.6883(2) 0.31501(18) 0.0724(7) Uani d . 1 A .
H H10 0.7999 0.7523 0.2835 0.087 Uiso calc R 1 . .
C C11 0.77389(19) 0.66561(19) 0.42244(17) 0.0598(6) Uani d . 1 . .
H H11 0.8080 0.7143 0.4630 0.072 Uiso calc R 1 A .
C C12 0.72836(16) 0.57016(16) 0.47512(15) 0.0459(5) Uani d . 1 A .
C C13 0.73447(15) 0.53923(16) 0.58585(15) 0.0442(5) Uani d . 1 . .
C C14 0.81034(16) 0.59702(16) 0.65346(15) 0.0470(5) Uani d . 1 A .
C C15 0.93057(18) 0.5612(2) 0.64624(18) 0.0638(6) Uani d . 1 . .
H H15 0.9598 0.5038 0.6009 0.077 Uiso calc R 1 A .
C C16 1.0074(2) 0.6089(2) 0.7050(2) 0.0762(7) Uani d . 1 A .
H H16 1.0877 0.5830 0.7000 0.091 Uiso calc R 1 . .
C C17 0.9652(2) 0.6951(2) 0.7711(2) 0.0738(7) Uani d . 1 . .
H H17 1.0170 0.7301 0.8085 0.089 Uiso calc R 1 A .
C C18 0.84517(19) 0.72899(19) 0.78127(18) 0.0610(6) Uani d . 1 A .
H H18 0.8165 0.7854 0.8278 0.073 Uiso calc R 1 . .
C C19 0.76644(16) 0.68071(16) 0.72356(15) 0.0456(5) Uani d . 1 . .
C C20 0.63599(17) 0.71751(16) 0.73885(17) 0.0507(5) Uani d . 1 A .
N N2A 0.7055(4) 0.6508(4) 0.1419(3) 0.0667(12) Uani d PD 0.653(7) A 1
C C21A 0.6481(6) 0.5815(5) 0.0733(4) 0.0907(19) Uani d PD 0.653(7) A 1
H H21A 0.6120 0.6300 0.0144 0.109 Uiso calc PR 0.653(7) A 1
H H21B 0.5865 0.5474 0.1147 0.109 Uiso calc PR 0.653(7) A 1
C C22A 0.7368(7) 0.4881(7) 0.0290(6) 0.121(3) Uani d PD 0.653(7) A 1
H H22A 0.6985 0.4446 -0.0173 0.181 Uiso calc PR 0.653(7) A 1
H H22B 0.7701 0.4383 0.0872 0.181 Uiso calc PR 0.653(7) A 1
H H22C 0.7982 0.5218 -0.0112 0.181 Uiso calc PR 0.653(7) A 1
C C23A 0.7631(5) 0.7444(5) 0.0886(5) 0.0845(18) Uani d PD 0.653(7) A 1
H H23A 0.7451 0.8113 0.1302 0.101 Uiso calc PR 0.653(7) A 1
H H23B 0.7306 0.7641 0.0183 0.101 Uiso calc PR 0.653(7) A 1
C C24A 0.8941(6) 0.7159(9) 0.0753(6) 0.119(3) Uani d PD 0.653(7) A 1
H H24A 0.9263 0.7806 0.0405 0.179 Uiso calc PR 0.653(7) A 1
H H24B 0.9128 0.6512 0.0322 0.179 Uiso calc PR 0.653(7) A 1
H H24C 0.9273 0.6976 0.1446 0.179 Uiso calc PR 0.653(7) A 1
N N2B 0.7578(9) 0.6057(7) 0.1399(5) 0.067(2) Uani d PD 0.347(7) A 2
C C21B 0.7208(8) 0.5243(11) 0.0689(8) 0.070(3) Uani d PD 0.347(7) A 2
H H21C 0.7341 0.4489 0.1063 0.084 Uiso calc PR 0.347(7) A 2
H H21D 0.7742 0.5225 0.0062 0.084 Uiso calc PR 0.347(7) A 2
C C22B 0.5970(7) 0.5395(8) 0.0285(7) 0.083(3) Uani d PD 0.347(7) A 2
H H22D 0.5889 0.4783 -0.0160 0.124 Uiso calc PR 0.347(7) A 2
H H22E 0.5821 0.6116 -0.0127 0.124 Uiso calc PR 0.347(7) A 2
H H22F 0.5415 0.5383 0.0885 0.124 Uiso calc PR 0.347(7) A 2
C C23B 0.8235(11) 0.6926(10) 0.0826(10) 0.097(4) Uani d PD 0.347(7) A 2
H H23C 0.8078 0.7636 0.1186 0.116 Uiso calc PR 0.347(7) A 2
H H23D 0.7968 0.7078 0.0097 0.116 Uiso calc PR 0.347(7) A 2
C C24B 0.9536(10) 0.6518(13) 0.0797(12) 0.119(3) Uani d PD 0.347(7) A 2
H H24D 0.9947 0.7101 0.0439 0.179 Uiso calc PR 0.347(7) A 2
H H24E 0.9695 0.5832 0.0416 0.179 Uiso calc PR 0.347(7) A 2
H H24F 0.9798 0.6360 0.1518 0.179 Uiso calc PR 0.347(7) A 2
C C25 0.5100(3) 0.0666(2) 0.6627(3) 0.0976(9) Uani d D 1 . .
H H25A 0.4601 0.1105 0.6096 0.117 Uiso calc R 1 . .
H H25B 0.4642 0.0128 0.7018 0.117 Uiso calc R 1 . .
C C26 0.6126(3) 0.0012(2) 0.6064(2) 0.1088(10) Uani d D 1 . .
H H26A 0.5863 -0.0588 0.5697 0.163 Uiso calc R 1 . .
H H26B 0.6693 -0.0318 0.6579 0.163 Uiso calc R 1 . .
H H26C 0.6482 0.0519 0.5552 0.163 Uiso calc R 1 . .
C C27 0.5405(3) 0.1044(3) 0.8530(2) 0.1106(11) Uani d DU 1 . .
H H27A 0.5321 0.1708 0.8956 0.133 Uiso calc PR 0.735(5) B 3
H H27B 0.4704 0.0674 0.8674 0.133 Uiso calc PR 0.735(5) B 3
H H27C 0.5688 0.0229 0.8592 0.133 Uiso calc PR 0.265(5) B 4
H H27D 0.5939 0.1429 0.8907 0.133 Uiso calc PR 0.265(5) B 4
C C28A 0.6391(4) 0.0270(3) 0.8895(4) 0.1142(17) Uani d PDU 0.735(5) B 3
H H28A 0.6298 0.0102 0.9656 0.171 Uiso calc PR 0.735(5) B 3
H H28B 0.7098 0.0612 0.8741 0.171 Uiso calc PR 0.735(5) B 3
H H28C 0.6443 -0.0427 0.8533 0.171 Uiso calc PR 0.735(5) B 3
C C28B 0.4273(9) 0.1232(10) 0.9041(10) 0.122(4) Uani d PDU 0.265(5) B 4
H H28D 0.4288 0.0834 0.9740 0.183 Uiso calc PR 0.265(5) B 4
H H28E 0.3713 0.0951 0.8616 0.183 Uiso calc PR 0.265(5) B 4
H H28F 0.4050 0.2038 0.9113 0.183 Uiso calc PR 0.265(5) B 4
C C29 0.11073(17) 0.97922(17) 0.78864(17) 0.0535(5) Uani d . 1 . .
C C30 0.11491(18) 0.92607(19) 0.89144(17) 0.0615(6) Uani d . 1 . .
H H30 0.0550 0.9460 0.9423 0.074 Uiso calc R 1 . .
C C31 0.20825(19) 0.84344(19) 0.91795(17) 0.0594(6) Uani d . 1 . .
C C32 0.29921(17) 0.81247(17) 0.84399(17) 0.0535(5) Uani d . 1 . .
C C33 0.29226(16) 0.86332(17) 0.73917(16) 0.0507(5) Uani d . 1 . .
C C34 0.19940(16) 0.94763(17) 0.71342(16) 0.0533(5) Uani d . 1 . .
H H34 0.1967 0.9834 0.6445 0.064 Uiso calc R 1 . .
C C35 0.00929(19) 1.0669(2) 0.76249(19) 0.0658(6) Uani d . 1 . .
C C36 -0.0881(2) 1.1878(3) 0.6247(2) 0.1044(10) Uani d . 1 . .
H H36A -0.1612 1.1623 0.6524 0.125 Uiso calc R 1 . .
H H36B -0.0840 1.2626 0.6506 0.125 Uiso calc R 1 . .
C C37 -0.0845(3) 1.1951(3) 0.5094(3) 0.1308(13) Uani d . 1 . .
H H37A -0.1495 1.2489 0.4839 0.196 Uiso calc R 1 . .
H H37B -0.0898 1.1210 0.4844 0.196 Uiso calc R 1 . .
H H37C -0.0119 1.2202 0.4826 0.196 Uiso calc R 1 . .

loop_
_atom_site_aniso_label
_atom_site_aniso_U_11
_atom_site_aniso_U_22
_atom_site_aniso_U_33
_atom_site_aniso_U_12
_atom_site_aniso_U_13
_atom_site_aniso_U_23
O1 0.0572(8) 0.0526(8) 0.0461(8) -0.0103(6) -0.0067(6) -0.0016(6)
O2 0.0483(8) 0.0812(11) 0.0693(10) 0.0075(7) -0.0122(7) -0.0277(8)
O3 0.0586(9) 0.0995(12) 0.0594(10) 0.0023(8) 0.0045(7) -0.0285(9)
O4 0.0873(11) 0.1121(14) 0.0514(10) 0.0240(10) 0.0129(8) 0.0185(9)
O5 0.0579(9) 0.0789(11) 0.0819(12) 0.0115(8) 0.0084(8) 0.0248(9)
O6 0.0639(9) 0.0755(10) 0.0580(9) 0.0156(8) 0.0159(7) 0.0057(8)
O7 0.0816(12) 0.1408(17) 0.0679(12) 0.0465(11) 0.0147(10) -0.0040(11)
O8 0.0677(10) 0.0974(12) 0.0635(10) 0.0285(9) 0.0027(8) 0.0085(9)
N1 0.1076(16) 0.0714(13) 0.0693(14) -0.0378(12) -0.0053(12) 0.0142(11)
C1 0.0624(13) 0.0581(14) 0.0593(14) -0.0089(11) 0.0006(11) 0.0053(11)
C2 0.0745(14) 0.0618(14) 0.0446(13) -0.0062(11) -0.0027(11) 0.0065(11)
C3 0.0637(13) 0.0564(13) 0.0442(12) -0.0016(10) -0.0041(10) -0.0028(10)
C4 0.0453(10) 0.0487(11) 0.0422(11) 0.0017(9) -0.0034(9) -0.0007(9)
C5 0.0455(10) 0.0500(12) 0.0407(11) 0.0009(9) -0.0009(8) 0.0000(9)
C6 0.0595(12) 0.0565(13) 0.0514(13) -0.0103(10) -0.0053(10) -0.0006(10)
C7 0.0456(11) 0.0470(11) 0.0462(12) -0.0011(9) -0.0038(9) -0.0017(9)
C8 0.0634(13) 0.0644(14) 0.0414(12) -0.0134(11) -0.0086(10) -0.0015(10)
C9 0.0893(17) 0.0864(17) 0.0431(13) -0.0308(14) -0.0096(12) 0.0078(12)
C10 0.0964(18) 0.0740(16) 0.0514(14) -0.0331(14) -0.0072(13) 0.0085(12)
C11 0.0689(14) 0.0618(14) 0.0512(13) -0.0166(11) -0.0084(11) -0.0010(11)
C12 0.0472(10) 0.0467(11) 0.0435(11) -0.0035(9) -0.0044(9) -0.0046(9)
C13 0.0432(10) 0.0481(11) 0.0386(10) 0.0042(8) -0.0018(8) -0.0055(9)
C14 0.0451(11) 0.0527(12) 0.0423(11) -0.0038(9) -0.0050(9) 0.0002(9)
C15 0.0498(12) 0.0821(16) 0.0573(14) 0.0034(11) -0.0027(10) -0.0132(12)
C16 0.0457(12) 0.111(2) 0.0716(17) -0.0057(13) -0.0079(12) -0.0113(16)
C17 0.0582(14) 0.103(2) 0.0649(15) -0.0214(13) -0.0135(12) -0.0110(15)
C18 0.0638(14) 0.0689(14) 0.0523(13) -0.0112(11) -0.0035(11) -0.0126(11)
C19 0.0480(11) 0.0495(11) 0.0393(10) -0.0065(9) -0.0025(9) -0.0030(9)
C20 0.0513(12) 0.0477(12) 0.0514(12) -0.0010(9) 0.0001(10) -0.0042(10)
N2A 0.087(3) 0.074(3) 0.0399(19) -0.015(2) -0.0150(19) 0.0078(18)
C21A 0.116(5) 0.106(4) 0.050(3) -0.020(4) -0.006(3) 0.008(3)
C22A 0.168(6) 0.107(6) 0.094(6) -0.040(4) 0.016(5) -0.021(4)
C23A 0.114(4) 0.085(4) 0.056(3) -0.028(3) -0.007(3) 0.016(3)
C24A 0.120(7) 0.146(9) 0.101(3) -0.052(5) 0.003(5) -0.004(5)
N2B 0.090(6) 0.066(5) 0.046(4) -0.022(4) -0.014(4) 0.015(4)
C21B 0.085(7) 0.087(10) 0.043(6) -0.032(6) 0.006(5) -0.014(5)
C22B 0.101(6) 0.084(6) 0.066(5) -0.021(5) -0.039(5) 0.008(4)
C23B 0.158(16) 0.084(8) 0.053(5) -0.037(9) -0.018(9) 0.012(6)
C24B 0.120(7) 0.146(9) 0.101(3) -0.052(5) 0.003(5) -0.004(5)
C25 0.124(2) 0.0791(19) 0.098(2) -0.0515(19) -0.0053(19) 0.0119(17)
C26 0.159(3) 0.077(2) 0.092(2) -0.027(2) -0.011(2) 0.0052(17)
C27 0.143(3) 0.094(2) 0.099(2) -0.049(2) -0.018(2) 0.0329(18)
C28A 0.146(4) 0.089(3) 0.110(3) -0.024(3) -0.024(3) 0.005(2)
C28B 0.161(8) 0.109(7) 0.098(7) -0.044(7) 0.026(6) 0.013(6)
C29 0.0500(11) 0.0600(13) 0.0489(12) 0.0002(10) 0.0000(9) -0.0086(10)
C30 0.0558(12) 0.0769(15) 0.0477(12) 0.0038(11) 0.0059(10) -0.0054(11)
C31 0.0634(13) 0.0677(14) 0.0435(12) -0.0005(11) 0.0020(10) 0.0022(11)
C32 0.0482(11) 0.0532(12) 0.0563(13) -0.0010(9) 0.0014(10) 0.0023(10)
C33 0.0462(11) 0.0538(12) 0.0503(12) -0.0046(9) 0.0071(9) -0.0020(10)
C34 0.0518(11) 0.0583(13) 0.0468(12) 0.0007(10) 0.0009(9) -0.0010(10)
C35 0.0577(13) 0.0800(16) 0.0551(14) 0.0073(12) 0.0006(11) -0.0075(12)
C36 0.0872(19) 0.120(2) 0.088(2) 0.0448(17) -0.0106(16) 0.0104(18)
C37 0.108(2) 0.176(3) 0.091(2) 0.039(2) -0.019(2) 0.011(2)

loop_
_atom_type_symbol
_atom_type_description
_atom_type_scat_dispersion_real
_atom_type_scat_dispersion_imag
_atom_type_scat_source
C C 0.018 0.009
;
International Tables for Crystallography
(1992, Vol. C, Tables 4.2.6.8 and 6.1.1.4)
;
H H 0.000 0.000
;
International Tables for Crystallography
(1992, Vol. C, Table 6.1.1.4)
;
N N 0.031 0.018
;
International Tables for Crystallography
(1992, Vol. C, Tables 4.2.6.8 and 6.1.1.4)
;
O O 0.049 0.032
;
International Tables for Crystallography
(1992, Vol. C, Tables 4.2.6.8 and 6.1.1.4)
;

loop_
_geom_angle_atom_site_label_1
_geom_angle_atom_site_label_2
_geom_angle_atom_site_label_3
_geom_angle_site_symmetry_1
_geom_angle_site_symmetry_3
_geom_angle
_geom_angle_publ_flag
C7 O1 C5 . . 120.40(16) ?
C31 O4 H4O . . 109.5 ?
C32 O5 H5O . . 109.5 ?
C33 O6 H6O . . 109.5 ?
C35 O8 C36 . . 117.74(19) ?
C1 N1 C25 . . 121.1(2) ?
C1 N1 C27 . . 122.9(2) ?
C25 N1 C27 . . 115.9(2) ?
N1 C1 C6 . . 121.6(2) ?
N1 C1 C2 . . 120.8(2) ?
C6 C1 C2 . . 117.6(2) ?
C3 C2 C1 . . 121.5(2) ?
C3 C2 H2 . . 119.2 ?
C1 C2 H2 . . 119.2 ?
C2 C3 C4 . . 121.9(2) ?
C2 C3 H3 . . 119.0 ?
C4 C3 H3 . . 119.0 ?
C13 C4 C5 . . 120.04(17) ?
C13 C4 C3 . . 124.57(19) ?
C5 C4 C3 . . 115.39(18) ?
C6 C5 O1 . . 115.64(18) ?
C6 C5 C4 . . 123.93(18) ?
O1 C5 C4 . . 120.37(17) ?
C5 C6 C1 . . 119.5(2) ?
C5 C6 H6 . . 120.3 ?
C1 C6 H6 . . 120.3 ?
O1 C7 C8 . . 115.50(18) ?
O1 C7 C12 . . 120.75(17) ?
C8 C7 C12 . . 123.68(19) ?
C7 C8 C9 . . 119.1(2) ?
C7 C8 H8 . . 120.4 ?
C9 C8 H8 . . 120.4 ?
N2A C9 C8 . . 123.0(3) ?
C8 C9 N2B . . 116.2(3) ?
N2A C9 C10 . . 118.2(3) ?
C8 C9 C10 . . 118.1(2) ?
N2B C9 C10 . . 120.7(4) ?
C11 C10 C9 . . 121.2(2) ?
C11 C10 H10 . . 119.4 ?
C9 C10 H10 . . 119.4 ?
C10 C11 C12 . . 122.0(2) ?
C10 C11 H11 . . 119.0 ?
C12 C11 H11 . . 119.0 ?
C7 C12 C13 . . 119.51(18) ?
C7 C12 C11 . . 115.67(18) ?
C13 C12 C11 . . 124.82(19) ?
C4 C13 C12 . . 118.90(18) ?
C4 C13 C14 . . 120.76(16) ?
C12 C13 C14 . . 119.77(17) ?
C15 C14 C19 . . 119.29(19) ?
C15 C14 C13 . . 116.78(18) ?
C19 C14 C13 . . 123.91(16) ?
C16 C15 C14 . . 121.2(2) ?
C16 C15 H15 . . 119.4 ?
C14 C15 H15 . . 119.4 ?
C15 C16 C17 . . 119.9(2) ?
C15 C16 H16 . . 120.1 ?
C17 C16 H16 . . 120.1 ?
C16 C17 C18 . . 119.3(2) ?
C16 C17 H17 . . 120.3 ?
C18 C17 H17 . . 120.3 ?
C17 C18 C19 . . 121.4(2) ?
C17 C18 H18 . . 119.3 ?
C19 C18 H18 . . 119.3 ?
C18 C19 C14 . . 118.84(18) ?
C18 C19 C20 . . 119.97(18) ?
C14 C19 C20 . . 121.18(18) ?
O2 C20 O3 . . 124.83(19) ?
O2 C20 C19 . . 118.03(18) ?
O3 C20 C19 . . 117.13(19) ?
C9 N2A C21A . . 119.5(4) ?
C9 N2A C23A . . 122.6(4) ?
C21A N2A C23A . . 117.2(4) ?
N2A C21A C22A . . 110.3(7) ?
N2A C21A H21A . . 109.6 ?
C22A C21A H21A . . 109.6 ?
N2A C21A H21B . . 109.6 ?
C22A C21A H21B . . 109.6 ?
H21A C21A H21B . . 108.1 ?
C21A C22A H22A . . 109.5 ?
C21A C22A H22B . . 109.5 ?
H22A C22A H22B . . 109.5 ?
C21A C22A H22C . . 109.5 ?
H22A C22A H22C . . 109.5 ?
H22B C22A H22C . . 109.5 ?
N2A C23A C24A . . 113.7(5) ?
N2A C23A H23A . . 108.8 ?
C24A C23A H23A . . 108.8 ?
N2A C23A H23B . . 108.8 ?
C24A C23A H23B . . 108.8 ?
H23A C23A H23B . . 107.7 ?
C23A C24A H24A . . 109.5 ?
C23A C24A H24B . . 109.5 ?
H24A C24A H24B . . 109.5 ?
C23A C24A H24C . . 109.5 ?
H24A C24A H24C . . 109.5 ?
H24B C24A H24C . . 109.5 ?
C9 N2B C21B . . 124.8(7) ?
C9 N2B C23B . . 120.8(7) ?
C21B N2B C23B . . 113.6(8) ?
N2B C21B C22B . . 121.2(12) ?
N2B C21B H21C . . 107.0 ?
C22B C21B H21C . . 107.0 ?
N2B C21B H21D . . 107.0 ?
C22B C21B H21D . . 107.0 ?
H21C C21B H21D . . 106.8 ?
C21B C22B H22D . . 109.5 ?
C21B C22B H22E . . 109.5 ?
H22D C22B H22E . . 109.5 ?
C21B C22B H22F . . 109.5 ?
H22D C22B H22F . . 109.5 ?
H22E C22B H22F . . 109.5 ?
N2B C23B C24B . . 110.8(8) ?
N2B C23B H23C . . 109.5 ?
C24B C23B H23C . . 109.5 ?
N2B C23B H23D . . 109.5 ?
C24B C23B H23D . . 109.5 ?
H23C C23B H23D . . 108.1 ?
C23B C24B H24D . . 109.5 ?
C23B C24B H24E . . 109.5 ?
H24D C24B H24E . . 109.5 ?
C23B C24B H24F . . 109.5 ?
H24D C24B H24F . . 109.5 ?
H24E C24B H24F . . 109.5 ?
N1 C25 C26 . . 113.4(2) ?
N1 C25 H25A . . 108.9 ?
C26 C25 H25A . . 108.9 ?
N1 C25 H25B . . 108.9 ?
C26 C25 H25B . . 108.9 ?
H25A C25 H25B . . 107.7 ?
C25 C26 H26A . . 109.5 ?
C25 C26 H26B . . 109.5 ?
H26A C26 H26B . . 109.5 ?
C25 C26 H26C . . 109.5 ?
H26A C26 H26C . . 109.5 ?
H26B C26 H26C . . 109.5 ?
C28B C27 C28A . . 127.0(6) ?
C28B C27 N1 . . 114.1(6) ?
C28A C27 N1 . . 116.6(3) ?
C28B C27 H27A . . 68.6 ?
C28A C27 H27A . . 108.1 ?
N1 C27 H27A . . 108.1 ?
C28A C27 H27B . . 108.1 ?
N1 C27 H27B . . 108.1 ?
H27A C27 H27B . . 107.3 ?
C28B C27 H27C . . 108.7 ?
N1 C27 H27C . . 108.7 ?
H27A C27 H27C . . 140.0 ?
H27B C27 H27C . . 74.9 ?
C28B C27 H27D . . 108.7 ?
C28A C27 H27D . . 68.4 ?
N1 C27 H27D . . 108.7 ?
H27B C27 H27D . . 139.7 ?
H27C C27 H27D . . 107.6 ?
C27 C28A H28A . . 109.5 ?
C27 C28A H28B . . 109.5 ?
H28A C28A H28B . . 109.5 ?
C27 C28A H28C . . 109.5 ?
H28A C28A H28C . . 109.5 ?
H28B C28A H28C . . 109.5 ?
C27 C28B H28D . . 109.5 ?
C27 C28B H28E . . 109.5 ?
H28D C28B H28E . . 109.5 ?
C27 C28B H28F . . 109.5 ?
H28D C28B H28F . . 109.5 ?
H28E C28B H28F . . 109.5 ?
C34 C29 C30 . . 119.53(19) ?
C34 C29 C35 . . 122.0(2) ?
C30 C29 C35 . . 118.48(19) ?
C31 C30 C29 . . 119.74(19) ?
C31 C30 H30 . . 120.1 ?
C29 C30 H30 . . 120.1 ?
O4 C31 C30 . . 122.02(19) ?
O4 C31 C32 . . 116.56(19) ?
C30 C31 C32 . . 121.4(2) ?
O5 C32 C31 . . 118.64(19) ?
O5 C32 C33 . . 122.70(18) ?
C31 C32 C33 . . 118.55(18) ?
O6 C33 C34 . . 116.86(18) ?
O6 C33 C32 . . 123.40(18) ?
C34 C33 C32 . . 119.75(18) ?
C29 C34 C33 . . 120.9(2) ?
C29 C34 H34 . . 119.5 ?
C33 C34 H34 . . 119.5 ?
O7 C35 O8 . . 122.1(2) ?
O7 C35 C29 . . 124.9(2) ?
O8 C35 C29 . . 112.99(19) ?
C37 C36 O8 . . 108.5(2) ?
C37 C36 H36A . . 110.0 ?
O8 C36 H36A . . 110.0 ?
C37 C36 H36B . . 110.0 ?
O8 C36 H36B . . 110.0 ?
H36A C36 H36B . . 108.4 ?
C36 C37 H37A . . 109.5 ?
C36 C37 H37B . . 109.5 ?
H37A C37 H37B . . 109.5 ?
C36 C37 H37C . . 109.5 ?
H37A C37 H37C . . 109.5 ?
H37B C37 H37C . . 109.5 ?

loop_
_geom_bond_atom_site_label_1
_geom_bond_atom_site_label_2
_geom_bond_site_symmetry_2
_geom_bond_distance
_geom_bond_publ_flag
O1 C7 . 1.364(2) ?
O1 C5 . 1.371(2) ?
O2 C20 . 1.241(2) ?
O3 C20 . 1.255(2) ?
O4 C31 . 1.371(2) ?
O4 H4O . 0.8200 ?
O5 C32 . 1.352(2) ?
O5 H5O . 0.8200 ?
O6 C33 . 1.354(2) ?
O6 H6O . 0.8200 ?
O7 C35 . 1.204(2) ?
O8 C35 . 1.315(3) ?
O8 C36 . 1.455(3) ?
N1 C1 . 1.350(3) ?
N1 C25 . 1.470(3) ?
N1 C27 . 1.479(3) ?
C1 C6 . 1.409(3) ?
C1 C2 . 1.419(3) ?
C2 C3 . 1.351(3) ?
C2 H2 . 0.9300 ?
C3 C4 . 1.420(3) ?
C3 H3 . 0.9300 ?
C4 C13 . 1.394(3) ?
C4 C5 . 1.405(3) ?
C5 C6 . 1.366(3) ?
C6 H6 . 0.9300 ?
C7 C8 . 1.376(3) ?
C7 C12 . 1.405(3) ?
C8 C9 . 1.401(3) ?
C8 H8 . 0.9300 ?
C9 N2A . 1.379(4) ?
C9 N2B . 1.423(6) ?
C9 C10 . 1.424(3) ?
C10 C11 . 1.350(3) ?
C10 H10 . 0.9300 ?
C11 C12 . 1.413(3) ?
C11 H11 . 0.9300 ?
C12 C13 . 1.406(3) ?
C13 C14 . 1.502(3) ?
C14 C15 . 1.386(3) ?
C14 C19 . 1.393(3) ?
C15 C16 . 1.376(3) ?
C15 H15 . 0.9300 ?
C16 C17 . 1.377(3) ?
C16 H16 . 0.9300 ?
C17 C18 . 1.382(3) ?
C17 H17 . 0.9300 ?
C18 C19 . 1.388(3) ?
C18 H18 . 0.9300 ?
C19 C20 . 1.506(3) ?
N2A C21A . 1.465(5) ?
N2A C23A . 1.467(5) ?
C21A C22A . 1.509(6) ?
C21A H21A . 0.9700 ?
C21A H21B . 0.9700 ?
C22A H22A . 0.9600 ?
C22A H22B . 0.9600 ?
C22A H22C . 0.9600 ?
C23A C24A . 1.498(6) ?
C23A H23A . 0.9700 ?
C23A H23B . 0.9700 ?
C24A H24A . 0.9600 ?
C24A H24B . 0.9600 ?
C24A H24C . 0.9600 ?
N2B C21B . 1.471(7) ?
N2B C23B . 1.478(7) ?
C21B C22B . 1.513(8) ?
C21B H21C . 0.9700 ?
C21B H21D . 0.9700 ?
C22B H22D . 0.9600 ?
C22B H22E . 0.9600 ?
C22B H22F . 0.9600 ?
C23B C24B . 1.503(9) ?
C23B H23C . 0.9700 ?
C23B H23D . 0.9700 ?
C24B H24D . 0.9600 ?
C24B H24E . 0.9600 ?
C24B H24F . 0.9600 ?
C25 C26 . 1.490(4) ?
C25 H25A . 0.9700 ?
C25 H25B . 0.9700 ?
C26 H26A . 0.9600 ?
C26 H26B . 0.9600 ?
C26 H26C . 0.9600 ?
C27 C28B . 1.415(8) ?
C27 C28A . 1.422(4) ?
C27 H27A . 0.9700 ?
C27 H27B . 0.9700 ?
C27 H27C . 0.9700 ?
C27 H27D . 0.9700 ?
C28A H28A . 0.9600 ?
C28A H28B . 0.9600 ?
C28A H28C . 0.9600 ?
C28B H28D . 0.9600 ?
C28B H28E . 0.9600 ?
C28B H28F . 0.9600 ?
C29 C34 . 1.381(3) ?
C29 C30 . 1.386(3) ?
C29 C35 . 1.477(3) ?
C30 C31 . 1.380(3) ?
C30 H30 . 0.9300 ?
C31 C32 . 1.387(3) ?
C32 C33 . 1.400(3) ?
C33 C34 . 1.385(3) ?
C34 H34 . 0.9300 ?
C36 C37 . 1.435(4) ?
C36 H36A . 0.9700 ?
C36 H36B . 0.9700 ?
C37 H37A . 0.9600 ?
C37 H37B . 0.9600 ?
C37 H37C . 0.9600 ?

loop_
_geom_contact_atom_site_label_1
_geom_contact_atom_site_label_2
_geom_contact_distance
_geom_contact_site_symmetry_1
_geom_contact_site_symmetry_2
_geom_contact_publ_flag
O2 O6 2.5991(18) . . ?
O3 O5 2.579(2) . . ?
O4 O7 2.811(2) . 2_577 ?
O5 O3 2.579(2) . . ?
O6 O2 2.5991(18) . . ?
O7 O4 2.811(2) . 2_577 ?
N2A C28B 2.914(11) . 2_666 ?
C22B C22B 2.676(12) . 2_665 ?
C23A C28B 2.504(11) . 2_666 ?
C28B N2A 2.914(11) . 2_666 ?
C28B C23A 2.504(11) . 2_666 ?

loop_
_geom_hbond_atom_site_label_D
_geom_hbond_atom_site_label_H
_geom_hbond_atom_site_label_A
_geom_hbond_site_symmetry_D
_geom_hbond_site_symmetry_H
_geom_hbond_site_symmetry_A
_geom_hbond_distance_DH
_geom_hbond_distance_HA
_geom_hbond_distance_DA
_geom_hbond_angle_DHA
_geom_hbond_publ_flag
O4 H4O O7 . . 2_577 0.820 2.000 2.811(2) 168.4 yes
O5 H5O O2 . . . 0.820 2.789 3.257(2) 118.1 yes
O5 H5O O3 . . . 0.820 1.780 2.579(2) 164.3 yes
O6 H6O O2 . . . 0.820 1.860 2.5991(18) 148.4 yes
O6 H6O O3 . . . 0.820 2.780 3.3842(19) 132.1 yes
O6 H6O O5 . . . 0.820 2.4700 2.8758(19) 111.7 yes
